data_7237128
loop_
_publ_author_name
'Szimhardt, Norbert'
'Wurzenberger, Maximilian H. H.'
'Klap\"otke, Thomas M.'
'Lechner, Jasmin T.'
'Reichherzer, Hannes'
'Unger, Cornelia C.'
'Stierstorfer, J\"org'

_publ_section_title
;
 Highly functional energetic complexes: stability tuning through
 coordination diversity of isomeric propyl-linked ditetrazoles
;
_journal_issue 15
_journal_name_full 'Journal of Materials Chemistry A'
_journal_page_first 6565
_journal_paper_doi 10.1039/C8TA01412D
_journal_volume 6
_journal_year 2018
_chemical_formula_moiety 'C10 H20 Cu N16 O2, 2(C2 N3 O4)'
_chemical_formula_sum 'C14 H20 Cu N22 O10'
_chemical_formula_weight 720.06
_chemical_name_common 'diaqua bis(di(5H-tetrazol1-yl)propyl) copper(II) cyanodinitromethanide'
_chemical_name_systematic
;
diaqua bis(di(5H-tetrazol1-yl)propyl) copper(II) cyanodinitromethanide'
;
_space_group_IT_number 2
_space_group_name_Hall '-P 1'
_space_group_name_H-M_alt 'P -1'
_symmetry_cell_setting triclinic
_symmetry_Int_Tables_number 2
_symmetry_space_group_name_Hall '-P 1'
_symmetry_space_group_name_H-M 'P -1'
_atom_sites_solution_hydrogens mixed
_audit_creation_date
;
'Thu Jul 07 17:22:40 2016'
;
_audit_creation_method SHELXL-2013
_audit_update_record
;
2018-01-12 deposited with the CCDC.
2018-03-08 downloaded from the CCDC.
;
_cell_angle_alpha 90.390(4)
_cell_angle_beta 92.808(4)
_cell_angle_gamma 98.412(4)
_cell_formula_units_Z 2
_cell_length_a 9.4670(5)
_cell_length_b 10.3140(5)
_cell_length_c 14.0761(7)
_cell_measurement_reflns_used 4484
_cell_measurement_temperature 123(2)
_cell_measurement_theta_max 32.1440
_cell_measurement_theta_min 4.2210
_cell_volume 1357.87(12)
_computing_cell_refinement
;
CrysAlisPro, Agilent Technologies,
Version 1.171.37.33 (release 27-03-2014 CrysAlis171 .NET)
(compiled Mar 27 2014,17:12:48)
;
_computing_data_collection
;
CrysAlisPro, Agilent Technologies,
Version 1.171.37.33 (release 27-03-2014 CrysAlis171 .NET)
(compiled Mar 27 2014,17:12:48)
;
_computing_data_reduction
;
CrysAlisPro, Agilent Technologies,
Version 1.171.37.33 (release 27-03-2014 CrysAlis171 .NET)
(compiled Mar 27 2014,17:12:48)
;
_computing_structure_refinement 'SHELXL-2013 (Sheldrick, 2013)'
_diffrn_ambient_temperature 123(2)
_diffrn_detector 'CCD plate'
_diffrn_detector_area_resol_mean 15.9809
_diffrn_detector_type Sapphire3
_diffrn_measured_fraction_theta_full 0.995
_diffrn_measured_fraction_theta_max 0.996
_diffrn_measurement_details
;
#__ type_ start__ end____ width___ exp.time_
  1 omega  -12.00  105.00   1.0000    3.0000
omega____ theta____ kappa____ phi______ frames
    -       29.7932   19.0000    0.0000 117

#__ type_ start__ end____ width___ exp.time_
  2 omega   19.00   45.00   1.0000    3.0000
omega____ theta____ kappa____ phi______ frames
    -       29.7932   57.0000 -180.0000 26

#__ type_ start__ end____ width___ exp.time_
  3 omega   55.00   81.00   1.0000    3.0000
omega____ theta____ kappa____ phi______ frames
    -       29.7932   57.0000 -180.0000 26

#__ type_ start__ end____ width___ exp.time_
  4 omega   45.00  110.00   1.0000    3.0000
omega____ theta____ kappa____ phi______ frames
    -       29.7932  179.0000 -180.0000 65

#__ type_ start__ end____ width___ exp.time_
  5 omega  -12.00   42.00   1.0000    3.0000
omega____ theta____ kappa____ phi______ frames
    -      -28.6994   77.0000    0.0000 54

#__ type_ start__ end____ width___ exp.time_
  6 omega   18.00   75.00   1.0000    3.0000
omega____ theta____ kappa____ phi______ frames
    -       29.7932  -99.0000  -30.0000 57

#__ type_ start__ end____ width___ exp.time_
  7 omega   -8.00   63.00   1.0000    3.0000
omega____ theta____ kappa____ phi______ frames
    -       29.7932  -99.0000 -180.0000 71

#__ type_ start__ end____ width___ exp.time_
  8 omega  -90.00  -14.00   1.0000    3.0000
omega____ theta____ kappa____ phi______ frames
    -      -28.6994  -77.0000 -120.0000 76

;
_diffrn_measurement_device 'four-circle diffractometer'
_diffrn_measurement_device_type 'Xcalibur, Sapphire3'
_diffrn_measurement_method '\w scans'
_diffrn_orient_matrix_UB_11 -0.0630605000
_diffrn_orient_matrix_UB_12 0.0292257000
_diffrn_orient_matrix_UB_13 0.0025225000
_diffrn_orient_matrix_UB_21 -0.0355203000
_diffrn_orient_matrix_UB_22 -0.0465062000
_diffrn_orient_matrix_UB_23 -0.0337663000
_diffrn_orient_matrix_UB_31 -0.0226423000
_diffrn_orient_matrix_UB_32 -0.0426239000
_diffrn_orient_matrix_UB_33 0.0374069000
_diffrn_radiation_monochromator graphite
_diffrn_radiation_probe x-ray
_diffrn_radiation_type MoK\a
_diffrn_radiation_wavelength 0.71073
_diffrn_reflns_av_R_equivalents 0.0225
_diffrn_reflns_av_sigmaI/netI 0.0456
_diffrn_reflns_av_unetI/netI 0.0325
_diffrn_reflns_Laue_measured_fraction_full 0.995
_diffrn_reflns_Laue_measured_fraction_max 0.996
_diffrn_reflns_limit_h_max 11
_diffrn_reflns_limit_h_min -11
_diffrn_reflns_limit_k_max 12
_diffrn_reflns_limit_k_min -12
_diffrn_reflns_limit_l_max 17
_diffrn_reflns_limit_l_min -17
_diffrn_reflns_number 11012
_diffrn_reflns_point_group_measured_fraction_full 0.995
_diffrn_reflns_point_group_measured_fraction_max 0.996
_diffrn_reflns_theta_full 25.242
_diffrn_reflns_theta_max 25.999
_diffrn_reflns_theta_min 4.231
_diffrn_source 'Enhance (Mo) X-ray Source'
_exptl_absorpt_coefficient_mu 0.900
_exptl_absorpt_correction_T_max 1.00000
_exptl_absorpt_correction_T_min 0.75503
_exptl_absorpt_correction_type multi-scan
_exptl_absorpt_process_details
;
CrysAlisPro, Agilent Technologies,
Version 1.171.37.33 (release 27-03-2014 CrysAlis171 .NET)
(compiled Mar 27 2014,17:12:48)
Empirical absorption correction using spherical harmonics,
 implemented in SCALE3 ABSPACK scaling algorithm.
;
_exptl_crystal_colour blue
_exptl_crystal_density_diffrn 1.761
_exptl_crystal_description block
_exptl_crystal_F_000 734
_exptl_crystal_size_max 0.600
_exptl_crystal_size_mid 0.400
_exptl_crystal_size_min 0.280
_refine_diff_density_max 0.453
_refine_diff_density_min -0.375
_refine_diff_density_rms 0.059
_refine_ls_extinction_method none
_refine_ls_goodness_of_fit_ref 1.034
_refine_ls_hydrogen_treatment mixed
_refine_ls_matrix_type full
_refine_ls_number_parameters 449
_refine_ls_number_reflns 5316
_refine_ls_number_restraints 0
_refine_ls_restrained_S_all 1.034
_refine_ls_R_factor_all 0.0371
_refine_ls_R_factor_gt 0.0293
_refine_ls_shift/su_max 0.000
_refine_ls_shift/su_mean 0.000
_refine_ls_structure_factor_coef Fsqd
_refine_ls_weighting_details 'w=1/[\s^2^(Fo^2^)+(0.0266P)^2^+1.0037P] where P=(Fo^2^+2Fc^2^)/3'
_refine_ls_weighting_scheme calc
_refine_ls_wR_factor_gt 0.0688
_refine_ls_wR_factor_ref 0.0735
_reflns_Friedel_coverage 0.000
_reflns_number_gt 4536
_reflns_number_total 5316
_reflns_threshold_expression 'I > 2\s(I)'
_cod_data_source_file c8ta01412d2.cif
_cod_data_source_block lx333
_cod_database_code 7237128
_shelx_space_group_comment
;
The symmetry employed for this shelxl refinement is uniquely defined
by the following loop, which should always be used as a source of
symmetry information in preference to the above space-group names.
They are only intended as comments.
;
_shelx_estimated_absorpt_t_min 0.614
_shelx_estimated_absorpt_t_max 0.787
_shelxl_version_number 2013-4

loop_
_space_group_symop_operation_xyz
'x, y, z'
'-x, -y, -z'

loop_
_atom_site_label
_atom_site_type_symbol
_atom_site_fract_x
_atom_site_fract_y
_atom_site_fract_z
_atom_site_U_iso_or_equiv
_atom_site_adp_type
_atom_site_occupancy
_atom_site_site_symmetry_order
_atom_site_calc_flag
_atom_site_refinement_flags_posn
_atom_site_refinement_flags_adp
_atom_site_refinement_flags_occupancy
Cu1 Cu 0.5000 0.5000 0.5000 0.01140(9) Uani 1 2 d S . P
O1 O 0.73326(15) 0.48232(16) 0.55320(11) 0.0162(3) Uani 1 1 d . . .
N1 N 0.55760(16) 0.63035(14) 0.39829(11) 0.0132(3) Uani 1 1 d . . .
N2 N 0.69538(17) 0.66800(16) 0.37644(12) 0.0186(4) Uani 1 1 d . . .
N3 N 0.69972(17) 0.74649(16) 0.30544(12) 0.0192(4) Uani 1 1 d . . .
N4 N 0.56432(16) 0.76098(14) 0.28051(11) 0.0119(3) Uani 1 1 d . . .
N5 N 0.50480(16) 0.35081(14) 0.40660(11) 0.0126(3) Uani 1 1 d . . .
N6 N 0.60213(18) 0.36032(16) 0.33790(12) 0.0195(4) Uani 1 1 d . . .
N7 N 0.59607(19) 0.24912(16) 0.29431(13) 0.0210(4) Uani 1 1 d . . .
N8 N 0.49403(16) 0.16546(14) 0.33480(11) 0.0129(3) Uani 1 1 d . . .
C1 C 0.4784(2) 0.68941(17) 0.33762(14) 0.0145(4) Uani 1 1 d . . .
H1 H 0.3770 0.6818 0.3353 0.017 Uiso 1 1 calc R U .
C2 C 0.4392(2) 0.22859(18) 0.40302(14) 0.0141(4) Uani 1 1 d . . .
H2 H 0.3654 0.1922 0.4425 0.017 Uiso 1 1 calc R U .
C3 C 0.4557(2) 0.02798(18) 0.30223(15) 0.0170(4) Uani 1 1 d . . .
H3A H 0.3623(15) 0.0162(3) 0.2712(5) 0.020 Uiso 1 1 calc R U .
H3B H 0.4534(2) -0.0286(9) 0.3560(9) 0.020 Uiso 1 1 calc R U .
C4 C 0.5628(2) -0.00848(18) 0.23398(14) 0.0163(4) Uani 1 1 d . . .
H4A H 0.6538(15) 0.0086(3) 0.2631(5) 0.020 Uiso 1 1 calc R U .
H4B H 0.5611(2) 0.0439(9) 0.1807(9) 0.020 Uiso 1 1 calc R U .
C5 C 0.5336(2) 0.84823(18) 0.20242(13) 0.0143(4) Uani 1 1 d . . .
H5A H 0.4371(16) 0.8271(4) 0.1810(4) 0.017 Uiso 1 1 calc R U .
H5B H 0.5907(9) 0.8352(3) 0.1512(8) 0.017 Uiso 1 1 calc R U .
Cu2 Cu 0.0000 0.0000 0.0000 0.01163(9) Uani 1 2 d S . P
O2 O -0.24737(16) -0.08231(16) 0.01531(11) 0.0186(3) Uani 1 1 d . . .
N9 N 0.01718(17) 0.32791(14) 0.16903(11) 0.0135(3) Uani 1 1 d . . .
N10 N -0.06773(18) 0.23943(15) 0.21902(12) 0.0189(4) Uani 1 1 d . . .
N11 N -0.08663(18) 0.13154(16) 0.17024(12) 0.0179(4) Uani 1 1 d . . .
N12 N -0.01428(17) 0.14859(15) 0.08893(11) 0.0134(3) Uani 1 1 d . . .
N13 N 0.04355(16) -0.11325(14) 0.11153(11) 0.0125(3) Uani 1 1 d . . .
N14 N 0.17960(18) -0.11399(17) 0.14525(13) 0.0218(4) Uani 1 1 d . . .
N15 N 0.18124(18) -0.19847(17) 0.21239(12) 0.0199(4) Uani 1 1 d . . .
N16 N 0.04590(16) -0.25339(14) 0.22268(11) 0.0110(3) Uani 1 1 d . . .
C6 C 0.0697(2) 0.45990(18) 0.20731(15) 0.0168(4) Uani 1 1 d . . .
H6A H 0.0996(6) 0.5154(9) 0.1573(8) 0.020 Uiso 1 1 calc R U .
H6B H 0.1490(13) 0.45633(18) 0.2494(7) 0.020 Uiso 1 1 calc R U .
C7 C 0.0489(2) 0.27164(18) 0.09005(14) 0.0144(4) Uani 1 1 d . . .
H7 H 0.1069 0.3124 0.0423 0.017 Uiso 1 1 calc R U .
C8 C -0.0375(2) -0.19935(18) 0.16098(13) 0.0146(4) Uani 1 1 d . . .
H8 H -0.1386 -0.2195 0.1538 0.018 Uiso 1 1 calc R U .
C9 C 0.0117(2) -0.34813(17) 0.29868(13) 0.0126(4) Uani 1 1 d . . .
H9A H -0.0597(11) -0.3184(5) 0.3378(6) 0.015 Uiso 1 1 calc R U .
H9B H 0.0974(13) -0.35218(18) 0.3391(6) 0.015 Uiso 1 1 calc R U .
C10 C -0.0448(2) 0.51595(17) 0.25902(14) 0.0138(4) Uani 1 1 d . . .
H10A H -0.0759(5) 0.4592(9) 0.3101(8) 0.017 Uiso 1 1 calc R U .
H10B H -0.1257(13) 0.52052(18) 0.2159(7) 0.017 Uiso 1 1 calc R U .
O3 O 0.80115(17) 0.46742(17) 0.02797(12) 0.0369(4) Uani 1 1 d . . .
O4 O 0.6761(2) 0.60776(15) 0.08449(14) 0.0433(5) Uani 1 1 d . . .
O5 O 0.37535(17) 0.29267(17) 0.12982(12) 0.0335(4) Uani 1 1 d . . .
O6 O 0.4314(2) 0.50401(17) 0.15258(13) 0.0406(4) Uani 1 1 d . . .
N17 N 0.6901(2) 0.49357(18) 0.06390(14) 0.0279(4) Uani 1 1 d . . .
N18 N 0.4587(2) 0.39830(18) 0.12277(13) 0.0254(4) Uani 1 1 d . . .
N19 N 0.6238(2) 0.16091(19) 0.02362(14) 0.0299(4) Uani 1 1 d . . .
C11 C 0.5859(2) 0.38814(19) 0.07886(14) 0.0183(4) Uani 1 1 d . . .
C12 C 0.6084(2) 0.2632(2) 0.04828(15) 0.0215(4) Uani 1 1 d . . .
O7 O 0.95258(15) 0.35719(13) 0.47265(10) 0.0196(3) Uani 1 1 d . . .
O8 O 1.11414(15) 0.26107(14) 0.40833(11) 0.0231(3) Uani 1 1 d . . .
O9 O 0.72326(15) 0.19765(14) 0.51868(11) 0.0227(3) Uani 1 1 d . . .
O10 O 0.70886(16) -0.00189(14) 0.46413(11) 0.0257(3) Uani 1 1 d . . .
N20 N 0.99200(17) 0.25719(15) 0.44008(11) 0.0148(3) Uani 1 1 d . . .
N21 N 0.77361(18) 0.11230(16) 0.47471(12) 0.0178(4) Uani 1 1 d . . .
N22 N 1.0117(2) -0.05148(18) 0.36009(14) 0.0303(5) Uani 1 1 d . . .
C13 C 0.9054(2) 0.13690(18) 0.43384(13) 0.0146(4) Uani 1 1 d . . .
C14 C 0.9620(2) 0.03224(19) 0.39255(14) 0.0192(4) Uani 1 1 d . . .
H1A H 0.771(3) 0.436(2) 0.5216(18) 0.024(7) Uiso 1 1 d . . .
H1B H 0.784(3) 0.552(3) 0.5553(18) 0.027(7) Uiso 1 1 d . . .
H2A H -0.292(3) -0.132(3) -0.020(2) 0.034(8) Uiso 1 1 d . . .
H2B H -0.280(3) -0.019(3) 0.015(2) 0.040(8) Uiso 1 1 d . . .

loop_
_atom_site_aniso_label
_atom_site_aniso_U_11
_atom_site_aniso_U_22
_atom_site_aniso_U_33
_atom_site_aniso_U_23
_atom_site_aniso_U_13
_atom_site_aniso_U_12
Cu1 0.01347(17) 0.00814(16) 0.01295(17) 0.00176(12) 0.00284(13) 0.00199(12)
O1 0.0138(7) 0.0141(7) 0.0211(8) 0.0002(6) 0.0019(6) 0.0023(6)
N1 0.0118(8) 0.0115(8) 0.0169(8) 0.0010(6) 0.0031(6) 0.0026(6)
N2 0.0138(8) 0.0203(9) 0.0219(9) 0.0074(7) 0.0035(7) 0.0027(7)
N3 0.0151(8) 0.0217(9) 0.0214(9) 0.0084(7) 0.0021(7) 0.0042(7)
N4 0.0122(8) 0.0105(7) 0.0132(8) 0.0008(6) 0.0018(6) 0.0022(6)
N5 0.0125(8) 0.0118(8) 0.0139(8) 0.0028(6) 0.0025(6) 0.0024(6)
N6 0.0235(9) 0.0149(8) 0.0197(9) -0.0021(7) 0.0087(7) -0.0010(7)
N7 0.0241(9) 0.0148(8) 0.0234(10) -0.0027(7) 0.0110(8) -0.0028(7)
N8 0.0134(8) 0.0103(7) 0.0149(8) 0.0005(6) 0.0016(6) 0.0011(6)
C1 0.0157(10) 0.0122(9) 0.0164(10) 0.0025(7) 0.0043(8) 0.0031(7)
C2 0.0147(9) 0.0121(9) 0.0160(10) 0.0006(7) 0.0034(8) 0.0025(7)
C3 0.0165(10) 0.0117(9) 0.0222(11) -0.0045(8) 0.0030(8) -0.0006(7)
C4 0.0221(10) 0.0124(9) 0.0154(10) 0.0029(8) 0.0045(8) 0.0041(8)
C5 0.0192(10) 0.0149(9) 0.0103(9) 0.0022(7) 0.0027(8) 0.0063(8)
Cu2 0.01616(17) 0.00814(16) 0.01091(17) 0.00092(12) 0.00151(13) 0.00254(12)
O2 0.0177(8) 0.0153(8) 0.0228(8) 0.0002(6) 0.0014(6) 0.0021(6)
N9 0.0164(8) 0.0103(8) 0.0138(8) -0.0002(6) 0.0032(6) 0.0012(6)
N10 0.0248(9) 0.0138(8) 0.0174(9) -0.0018(7) 0.0069(7) -0.0021(7)
N11 0.0222(9) 0.0152(8) 0.0162(9) 0.0000(7) 0.0060(7) 0.0005(7)
N12 0.0163(8) 0.0122(8) 0.0125(8) 0.0018(6) 0.0028(6) 0.0039(6)
N13 0.0125(8) 0.0108(7) 0.0141(8) -0.0002(6) 0.0009(6) 0.0019(6)
N14 0.0166(9) 0.0252(9) 0.0229(10) 0.0092(7) -0.0006(7) 0.0008(7)
N15 0.0137(8) 0.0240(9) 0.0217(9) 0.0080(7) 0.0007(7) 0.0016(7)
N16 0.0108(8) 0.0103(7) 0.0119(8) -0.0006(6) 0.0012(6) 0.0018(6)
C6 0.0189(10) 0.0107(9) 0.0203(10) -0.0037(8) 0.0038(8) -0.0006(7)
C7 0.0163(10) 0.0123(9) 0.0150(10) 0.0020(7) 0.0037(8) 0.0028(7)
C8 0.0164(10) 0.0135(9) 0.0143(10) 0.0015(7) 0.0011(8) 0.0032(7)
C9 0.0164(10) 0.0120(9) 0.0099(9) 0.0014(7) 0.0010(7) 0.0035(7)
C10 0.0162(10) 0.0106(9) 0.0145(10) 0.0009(7) 0.0013(8) 0.0014(7)
O3 0.0229(9) 0.0511(11) 0.0338(10) 0.0154(8) 0.0005(7) -0.0046(8)
O4 0.0488(11) 0.0175(8) 0.0589(12) 0.0024(8) -0.0238(9) -0.0022(7)
O5 0.0230(8) 0.0446(10) 0.0300(9) -0.0012(8) 0.0039(7) -0.0054(8)
O6 0.0478(11) 0.0399(10) 0.0389(10) -0.0099(8) 0.0020(8) 0.0235(9)
N17 0.0255(10) 0.0284(11) 0.0265(10) 0.0083(8) -0.0128(8) -0.0026(8)
N18 0.0237(10) 0.0325(11) 0.0208(10) -0.0026(8) -0.0028(8) 0.0079(8)
N19 0.0420(12) 0.0266(11) 0.0231(10) 0.0032(8) 0.0048(9) 0.0102(9)
C11 0.0195(10) 0.0166(10) 0.0183(10) 0.0017(8) -0.0002(8) 0.0013(8)
C12 0.0224(11) 0.0260(12) 0.0161(10) 0.0052(9) 0.0002(8) 0.0038(9)
O7 0.0243(8) 0.0126(7) 0.0228(8) -0.0027(6) 0.0052(6) 0.0045(6)
O8 0.0152(7) 0.0234(8) 0.0305(9) -0.0044(6) 0.0054(6) 0.0011(6)
O9 0.0202(8) 0.0240(8) 0.0255(8) 0.0003(6) 0.0062(6) 0.0067(6)
O10 0.0275(8) 0.0181(8) 0.0284(9) 0.0033(6) -0.0004(7) -0.0069(6)
N20 0.0163(8) 0.0156(8) 0.0127(8) 0.0001(6) 0.0016(7) 0.0028(6)
N21 0.0190(9) 0.0167(8) 0.0169(9) 0.0042(7) -0.0027(7) 0.0012(7)
N22 0.0433(12) 0.0230(10) 0.0265(11) -0.0075(8) -0.0029(9) 0.0133(9)
C13 0.0171(10) 0.0130(9) 0.0135(9) 0.0008(7) 0.0009(8) 0.0017(7)
C14 0.0246(11) 0.0168(10) 0.0154(10) 0.0012(8) -0.0042(8) 0.0019(8)

loop_
_atom_type_symbol
_atom_type_description
_atom_type_scat_dispersion_real
_atom_type_scat_dispersion_imag
_atom_type_scat_source
C C 0.0033 0.0016 'International Tables Vol C Tables 4.2.6.8 and 6.1.1.4'
Cu Cu 0.3201 1.2651 'International Tables Vol C Tables 4.2.6.8 and 6.1.1.4'
N N 0.0061 0.0033 'International Tables Vol C Tables 4.2.6.8 and 6.1.1.4'
O O 0.0106 0.0060 'International Tables Vol C Tables 4.2.6.8 and 6.1.1.4'
H H 0.0000 0.0000 'International Tables Vol C Tables 4.2.6.8 and 6.1.1.4'

loop_
_geom_angle_atom_site_label_1
_geom_angle_atom_site_label_2
_geom_angle_atom_site_label_3
_geom_angle
_geom_angle_site_symmetry_1
_geom_angle_site_symmetry_3
N1 Cu1 N1 180.0 2_666 .
N1 Cu1 N5 89.82(6) 2_666 .
N1 Cu1 N5 90.18(6) . .
N1 Cu1 N5 90.18(6) 2_666 2_666
N1 Cu1 N5 89.82(6) . 2_666
N5 Cu1 N5 180.00(7) . 2_666
N1 Cu1 O1 94.98(6) 2_666 2_666
N1 Cu1 O1 85.02(6) . 2_666
N5 Cu1 O1 90.51(6) . 2_666
N5 Cu1 O1 89.49(6) 2_666 2_666
N1 Cu1 O1 85.02(6) 2_666 .
N1 Cu1 O1 94.98(6) . .
N5 Cu1 O1 89.49(6) . .
N5 Cu1 O1 90.50(6) 2_666 .
O1 Cu1 O1 180.0 2_666 .
Cu1 O1 H1A 113.8(18) . .
Cu1 O1 H1B 112.4(17) . .
H1A O1 H1B 106(2) . .
C1 N1 N2 106.42(15) . .
C1 N1 Cu1 130.29(13) . .
N2 N1 Cu1 123.18(12) . .
N3 N2 N1 109.63(15) . .
N2 N3 N4 107.18(15) . .
C1 N4 N3 108.52(15) . .
C1 N4 C5 131.10(16) . .
N3 N4 C5 120.36(15) . .
C2 N5 N6 106.26(15) . .
C2 N5 Cu1 132.17(13) . .
N6 N5 Cu1 121.02(12) . .
N7 N6 N5 110.01(15) . .
N6 N7 N8 106.69(15) . .
C2 N8 N7 108.82(15) . .
C2 N8 C3 129.05(16) . .
N7 N8 C3 122.12(15) . .
N1 C1 N4 108.25(17) . .
N1 C1 H1 125.9 . .
N4 C1 H1 125.9 . .
N5 C2 N8 108.21(16) . .
N5 C2 H2 125.9 . .
N8 C2 H2 125.9 . .
N8 C3 C4 110.71(16) . .
N8 C3 H3A 109.5 . .
C4 C3 H3A 109.5 . .
N8 C3 H3B 109.5 . .
C4 C3 H3B 109.5 . .
H3A C3 H3B 108.1 . .
C3 C4 C5 113.07(16) . 1_545
C3 C4 H4A 109.0 . .
C5 C4 H4A 109.0 1_545 .
C3 C4 H4B 109.0 . .
C5 C4 H4B 109.0 1_545 .
H4A C4 H4B 107.8 . .
N4 C5 C4 111.42(16) . 1_565
N4 C5 H5A 109.3 . .
C4 C5 H5A 109.3 1_565 .
N4 C5 H5B 109.3 . .
C4 C5 H5B 109.3 1_565 .
H5A C5 H5B 108.0 . .
N12 Cu2 N12 180.00(9) 2 .
N12 Cu2 N13 90.25(6) 2 2
N12 Cu2 N13 89.75(6) . 2
N12 Cu2 N13 89.75(6) 2 .
N12 Cu2 N13 90.25(6) . .
N13 Cu2 N13 180.0 2 .
N12 Cu2 O2 89.32(6) 2 .
N12 Cu2 O2 90.68(6) . .
N13 Cu2 O2 92.39(6) 2 .
N13 Cu2 O2 87.61(6) . .
N12 Cu2 O2 90.68(6) 2 2
N12 Cu2 O2 89.32(6) . 2
N13 Cu2 O2 87.61(6) 2 2
N13 Cu2 O2 92.39(6) . 2
O2 Cu2 O2 180.0 . 2
Cu2 O2 H2A 124(2) . .
Cu2 O2 H2B 101(2) . .
H2A O2 H2B 109(3) . .
C7 N9 N10 109.02(15) . .
C7 N9 C6 129.30(16) . .
N10 N9 C6 121.47(16) . .
N11 N10 N9 106.75(15) . .
N10 N11 N12 109.60(15) . .
C7 N12 N11 106.64(15) . .
C7 N12 Cu2 130.92(13) . .
N11 N12 Cu2 122.11(12) . .
C8 N13 N14 106.62(15) . .
C8 N13 Cu2 132.51(13) . .
N14 N13 Cu2 120.77(12) . .
N15 N14 N13 109.49(15) . .
N14 N15 N16 107.25(15) . .
C8 N16 N15 108.27(15) . .
C8 N16 C9 131.37(16) . .
N15 N16 C9 120.15(14) . .
N9 C6 C10 111.56(16) . .
N9 C6 H6A 109.3 . .
C10 C6 H6A 109.3 . .
N9 C6 H6B 109.3 . .
C10 C6 H6B 109.3 . .
H6A C6 H6B 108.0 . .
N9 C7 N12 107.98(16) . .
N9 C7 H7 126.0 . .
N12 C7 H7 126.0 . .
N13 C8 N16 108.36(17) . .
N13 C8 H8 125.8 . .
N16 C8 H8 125.8 . .
N16 C9 C10 111.81(15) . 1_545
N16 C9 H9A 109.3 . .
C10 C9 H9A 109.3 1_545 .
N16 C9 H9B 109.3 . .
C10 C9 H9B 109.3 1_545 .
H9A C9 H9B 107.9 . .
C6 C10 C9 110.80(16) . 1_565
C6 C10 H10A 109.5 . .
C9 C10 H10A 109.5 1_565 .
C6 C10 H10B 109.5 . .
C9 C10 H10B 109.5 1_565 .
H10A C10 H10B 108.1 . .
O4 N17 O3 121.22(19) . .
O4 N17 C11 122.7(2) . .
O3 N17 C11 116.10(19) . .
O6 N18 O5 122.80(19) . .
O6 N18 C11 121.84(19) . .
O5 N18 C11 115.36(18) . .
N17 C11 N18 123.82(19) . .
N17 C11 C12 118.39(19) . .
N18 C11 C12 117.79(18) . .
N19 C12 C11 178.6(2) . .
O7 N20 O8 120.88(16) . .
O7 N20 C13 123.12(16) . .
O8 N20 C13 115.97(16) . .
O9 N21 O10 121.99(17) . .
O9 N21 C13 122.33(16) . .
O10 N21 C13 115.67(17) . .
N20 C13 N21 123.20(17) . .
N20 C13 C14 117.27(17) . .
N21 C13 C14 119.18(17) . .
N22 C14 C13 178.1(2) . .

loop_
_geom_bond_atom_site_label_1
_geom_bond_atom_site_label_2
_geom_bond_distance
_geom_bond_site_symmetry_2
Cu1 N1 2.0106(15) 2_666
Cu1 N1 2.0106(15) .
Cu1 N5 2.0241(15) .
Cu1 N5 2.0241(15) 2_666
Cu1 O1 2.3298(14) 2_666
Cu1 O1 2.3299(14) .
O1 H1A 0.78(3) .
O1 H1B 0.81(3) .
N1 C1 1.319(2) .
N1 N2 1.356(2) .
N2 N3 1.289(2) .
N3 N4 1.342(2) .
N4 C1 1.323(2) .
N4 C5 1.470(2) .
N5 C2 1.321(2) .
N5 N6 1.362(2) .
N6 N7 1.290(2) .
N7 N8 1.349(2) .
N8 C2 1.325(2) .
N8 C3 1.475(2) .
C1 H1 0.9500 .
C2 H2 0.9500 .
C3 C4 1.515(3) .
C3 H3A 0.957(15) .
C3 H3B 0.957(15) .
C4 C5 1.522(3) 1_545
C4 H4A 0.928(15) .
C4 H4B 0.928(15) .
C5 C4 1.522(3) 1_565
C5 H5A 0.942(15) .
C5 H5B 0.942(15) .
Cu2 N12 1.9962(15) 2
Cu2 N12 1.9963(15) .
Cu2 N13 2.0252(15) 2
Cu2 N13 2.0253(15) .
Cu2 O2 2.3920(15) .
Cu2 O2 2.3920(15) 2
O2 H2A 0.77(3) .
O2 H2B 0.77(3) .
N9 C7 1.318(2) .
N9 N10 1.350(2) .
N9 C6 1.468(2) .
N10 N11 1.289(2) .
N11 N12 1.362(2) .
N12 C7 1.321(2) .
N13 C8 1.312(2) .
N13 N14 1.352(2) .
N14 N15 1.291(2) .
N15 N16 1.338(2) .
N16 C8 1.325(2) .
N16 C9 1.470(2) .
C6 C10 1.514(3) .
C6 H6A 0.939(15) .
C6 H6B 0.939(15) .
C7 H7 0.9500 .
C8 H8 0.9500 .
C9 C10 1.518(2) 1_545
C9 H9A 0.974(15) .
C9 H9B 0.974(15) .
C10 C9 1.518(2) 1_565
C10 H10A 0.960(14) .
C10 H10B 0.960(14) .
O3 N17 1.252(3) .
O4 N17 1.238(2) .
O5 N18 1.256(2) .
O6 N18 1.232(2) .
N17 C11 1.382(3) .
N18 C11 1.397(3) .
N19 C12 1.140(3) .
C11 C12 1.405(3) .
O7 N20 1.239(2) .
O8 N20 1.255(2) .
O9 N21 1.237(2) .
O10 N21 1.250(2) .
N20 C13 1.383(2) .
N21 C13 1.390(3) .
N22 C14 1.144(3) .
C13 C14 1.408(3) .

loop_
_geom_hbond_atom_site_label_D
_geom_hbond_atom_site_label_H
_geom_hbond_atom_site_label_A
_geom_hbond_distance_DH
_geom_hbond_distance_HA
_geom_hbond_distance_DA
_geom_hbond_angle_DHA
_geom_hbond_site_symmetry_A
O1 H1A O7 0.78(3) 2.15(3) 2.873(2) 154(2) .
O1 H1A O9 0.78(3) 2.43(2) 2.960(2) 126(2) .
O1 H1B O8 0.81(3) 2.07(3) 2.858(2) 165(2) 2_766
O1 H1B O7 0.81(3) 2.58(3) 3.224(2) 138(2) 2_766
O1 H1B N20 0.81(3) 2.67(3) 3.452(2) 165(2) 2_766
O2 H2A O5 0.77(3) 2.28(3) 3.046(2) 167(3) 2
O2 H2B N19 0.77(3) 2.18(3) 2.949(2) 176(3) 1_455

loop_
_geom_torsion_atom_site_label_1
_geom_torsion_atom_site_label_2
_geom_torsion_atom_site_label_3
_geom_torsion_atom_site_label_4
_geom_torsion
_geom_torsion_site_symmetry_4
C1 N1 N2 N3 -0.1(2) .
Cu1 N1 N2 N3 176.51(13) .
N1 N2 N3 N4 0.2(2) .
N2 N3 N4 C1 -0.2(2) .
N2 N3 N4 C5 178.45(16) .
C2 N5 N6 N7 0.1(2) .
Cu1 N5 N6 N7 172.60(13) .
N5 N6 N7 N8 -0.1(2) .
N6 N7 N8 C2 0.1(2) .
N6 N7 N8 C3 179.24(17) .
N2 N1 C1 N4 -0.1(2) .
Cu1 N1 C1 N4 -176.31(12) .
N3 N4 C1 N1 0.2(2) .
C5 N4 C1 N1 -178.29(17) .
N6 N5 C2 N8 0.0(2) .
Cu1 N5 C2 N8 -171.33(12) .
N7 N8 C2 N5 -0.1(2) .
C3 N8 C2 N5 -179.10(17) .
C2 N8 C3 C4 -170.36(18) .
N7 N8 C3 C4 10.7(2) .
N8 C3 C4 C5 176.63(16) 1_545
C1 N4 C5 C4 101.0(2) 1_565
N3 N4 C5 C4 -77.3(2) 1_565
C7 N9 N10 N11 -0.1(2) .
C6 N9 N10 N11 -175.35(16) .
N9 N10 N11 N12 0.3(2) .
N10 N11 N12 C7 -0.3(2) .
N10 N11 N12 Cu2 173.74(12) .
C8 N13 N14 N15 0.5(2) .
Cu2 N13 N14 N15 -176.42(13) .
N13 N14 N15 N16 0.1(2) .
N14 N15 N16 C8 -0.6(2) .
N14 N15 N16 C9 -175.93(16) .
C7 N9 C6 C10 145.60(19) .
N10 N9 C6 C10 -40.2(2) .
N10 N9 C7 N12 -0.1(2) .
C6 N9 C7 N12 174.66(17) .
N11 N12 C7 N9 0.2(2) .
Cu2 N12 C7 N9 -173.09(12) .
N14 N13 C8 N16 -0.9(2) .
Cu2 N13 C8 N16 175.55(12) .
N15 N16 C8 N13 0.9(2) .
C9 N16 C8 N13 175.54(17) .
C8 N16 C9 C10 71.2(2) 1_545
N15 N16 C9 C10 -114.65(18) 1_545
N9 C6 C10 C9 179.59(15) 1_565
O4 N17 C11 N18 -3.5(3) .
O3 N17 C11 N18 176.50(19) .
O4 N17 C11 C12 176.52(19) .
O3 N17 C11 C12 -3.5(3) .
O6 N18 C11 N17 -0.9(3) .
O5 N18 C11 N17 179.41(18) .
O6 N18 C11 C12 179.16(19) .
O5 N18 C11 C12 -0.6(3) .
O7 N20 C13 N21 -8.9(3) .
O8 N20 C13 N21 172.84(17) .
O7 N20 C13 C14 178.00(17) .
O8 N20 C13 C14 -0.3(2) .
O9 N21 C13 N20 1.1(3) .
O10 N21 C13 N20 -178.94(17) .
O9 N21 C13 C14 174.14(17) .
O10 N21 C13 C14 -5.9(3) .
